data_1514535
loop_
_publ_author_name
'Yu, Jun'
'Sun, Jiansong'
'Niu, Yiming'
'Li, Rongyao'
'Liao, Jinxi'
'Zhang, Fuyi'
'Yu, Biao'

_publ_section_title
;
 Synthetic access toward the diverse ginsenosides
;
_journal_issue 10
_journal_name_full 'Chemical Science'
_journal_page_first 3899
_journal_paper_doi 10.1039/c3sc51479j
_journal_volume 4
_journal_year 2013
_chemical_absolute_configuration ad
_chemical_formula_sum 'C37 H60 O6'
_chemical_formula_weight 600.85
_chemical_name_systematic
;
?
;
_space_group_IT_number 19
_symmetry_cell_setting orthorhombic
_symmetry_space_group_name_Hall 'P 2ac 2ab'
_symmetry_space_group_name_H-M 'P 21 21 21'
_atom_sites_solution_hydrogens geom
_atom_sites_solution_primary direct
_atom_sites_solution_secondary difmap
_audit_creation_method SHELXL-97
_cell_angle_alpha 90.00
_cell_angle_beta 90.00
_cell_angle_gamma 90.00
_cell_formula_units_Z 4
_cell_length_a 10.4149(8)
_cell_length_b 13.7246(11)
_cell_length_c 24.6030(19)
_cell_measurement_reflns_used 4094
_cell_measurement_temperature 293(2)
_cell_measurement_theta_max 47.659
_cell_measurement_theta_min 4.447
_cell_volume 3516.8(5)
_computing_cell_refinement 'Bruker SMART'
_computing_data_collection 'Bruker SMART'
_computing_data_reduction 'Bruker SHELXTL'
_computing_molecular_graphics 'Bruker SHELXTL'
_computing_publication_material 'Bruker SHELXTL'
_computing_structure_refinement 'SHELXL-97 (Sheldrick, 1997)'
_computing_structure_solution 'SHELXS-97 (Sheldrick, 1990)'
_diffrn_ambient_temperature 293(2)
_diffrn_measured_fraction_theta_full 1.000
_diffrn_measured_fraction_theta_max 1.000
_diffrn_measurement_device_type 'CCD area detector'
_diffrn_measurement_method 'phi and omega scans'
_diffrn_radiation_monochromator graphite
_diffrn_radiation_source 'fine-focus sealed tube'
_diffrn_radiation_type MoK\a
_diffrn_radiation_wavelength 0.71073
_diffrn_reflns_av_R_equivalents 0.0348
_diffrn_reflns_av_sigmaI/netI 0.0427
_diffrn_reflns_limit_h_max 10
_diffrn_reflns_limit_h_min -12
_diffrn_reflns_limit_k_max 16
_diffrn_reflns_limit_k_min -16
_diffrn_reflns_limit_l_max 30
_diffrn_reflns_limit_l_min -26
_diffrn_reflns_number 19081
_diffrn_reflns_theta_full 26.00
_diffrn_reflns_theta_max 26.00
_diffrn_reflns_theta_min 1.66
_exptl_absorpt_coefficient_mu 0.075
_exptl_absorpt_correction_T_max 1.00000
_exptl_absorpt_correction_T_min 0.62106
_exptl_absorpt_correction_type empirical
_exptl_absorpt_process_details sadabs
_exptl_crystal_colour colorless
_exptl_crystal_density_diffrn 1.135
_exptl_crystal_density_method 'not measured'
_exptl_crystal_description prismatic
_exptl_crystal_F_000 1320
_exptl_crystal_size_max 0.233
_exptl_crystal_size_mid 0.179
_exptl_crystal_size_min 0.163
_refine_diff_density_max 0.439
_refine_diff_density_min -0.188
_refine_diff_density_rms 0.037
_refine_ls_abs_structure_details 'Flack H D (1983), Acta Cryst. A39, 876-881'
_refine_ls_abs_structure_Flack 1.6(12)
_refine_ls_extinction_method none
_refine_ls_goodness_of_fit_ref 1.006
_refine_ls_hydrogen_treatment constr
_refine_ls_matrix_type full
_refine_ls_number_parameters 426
_refine_ls_number_reflns 6874
_refine_ls_number_restraints 28
_refine_ls_restrained_S_all 1.037
_refine_ls_R_factor_all 0.0769
_refine_ls_R_factor_gt 0.0516
_refine_ls_shift/su_max 0.025
_refine_ls_shift/su_mean 0.009
_refine_ls_structure_factor_coef Fsqd
_refine_ls_weighting_details 'calc w=1/[\s^2^(Fo^2^)+(0.0868P)^2^+0.0000P] where P=(Fo^2^+2Fc^2^)/3'
_refine_ls_weighting_scheme calc
_refine_ls_wR_factor_gt 0.1289
_refine_ls_wR_factor_ref 0.1432
_reflns_number_gt 4976
_reflns_number_total 6874
_reflns_threshold_expression >2sigma(I)
_cod_data_source_file c3sc51479j.txt
_cod_data_source_block cd211287
_cod_depositor_comments
;
The following automatic conversions were performed:

'_symmetry_cell_setting' value 'Orthorhombic' changed to
'orthorhombic' according to
/usr/data/users/saulius/automatic-downloads/retrospective/RSC/lib/dictionaries/cif_core.dic
dictionary named 'cif_core.dic' version 2.4.2 from 2011-04-26.

Automatic conversion script
Id: cif_fix_values 2281 2013-09-26 08:29:07Z andrius 
;
_cod_original_sg_symbol_H-M P2(1)2(1)2(1)
_cod_database_code 1514535

loop_
_symmetry_equiv_pos_as_xyz
'x, y, z'
'-x+1/2, -y, z+1/2'
'-x, y+1/2, -z+1/2'
'x+1/2, -y+1/2, -z'

loop_
_atom_site_label
_atom_site_type_symbol
_atom_site_fract_x
_atom_site_fract_y
_atom_site_fract_z
_atom_site_U_iso_or_equiv
_atom_site_adp_type
_atom_site_occupancy
_atom_site_symmetry_multiplicity
_atom_site_calc_flag
_atom_site_refinement_flags
_atom_site_disorder_assembly
_atom_site_disorder_group
O1 O 0.35779(19) -0.08810(12) 0.83069(7) 0.0579(5) Uani 1 1 d . A .
O3 O 0.71015(15) 0.18701(13) 0.84632(7) 0.0500(4) Uani 1 1 d . B .
O2 O 0.2524(11) -0.0829(8) 0.7511(4) 0.099(3) Uani 0.60 1 d P A 1
O4 O 0.8595(8) 0.2094(5) 0.9100(4) 0.088(2) Uani 0.60 1 d P B 1
O2' O 0.2029(14) -0.0800(13) 0.7705(5) 0.094(4) Uani 0.40 1 d P A 2
O4' O 0.8481(13) 0.1504(9) 0.9126(6) 0.113(4) Uani 0.40 1 d P B 2
O5 O 0.12164(15) 0.49265(11) 0.95593(7) 0.0494(4) Uani 1 1 d U . .
O6 O 0.17161(17) 0.67557(13) 0.99171(8) 0.0598(5) Uani 1 1 d . . .
H6 H 0.1508 0.6194 0.9844 0.090 Uiso 1 1 calc R . .
C1 C 0.2459(2) 0.15242(17) 0.88607(11) 0.0486(6) Uani 1 1 d . . .
H1A H 0.1783 0.1670 0.9120 0.058 Uiso 1 1 calc R . .
H1B H 0.2247 0.1848 0.8522 0.058 Uiso 1 1 calc R . .
C2 C 0.2497(3) 0.04225(19) 0.87637(12) 0.0563(7) Uani 1 1 d . . .
H2A H 0.2644 0.0088 0.9105 0.068 Uiso 1 1 calc R . .
H2B H 0.1680 0.0206 0.8619 0.068 Uiso 1 1 calc R . .
C3 C 0.3551(3) 0.01792(17) 0.83711(11) 0.0511(6) Uani 1 1 d . . .
H3 H 0.3336 0.0469 0.8019 0.061 Uiso 1 1 calc R . .
C4 C 0.4911(2) 0.05061(18) 0.85271(10) 0.0478(6) Uani 1 1 d . . .
C5 C 0.4824(2) 0.16274(17) 0.86641(9) 0.0403(5) Uani 1 1 d . . .
H5 H 0.4592 0.1942 0.8320 0.048 Uiso 1 1 calc R . .
C6 C 0.6079(2) 0.21220(17) 0.88405(10) 0.0418(6) Uani 1 1 d . . .
H6A H 0.6310 0.1910 0.9208 0.050 Uiso 1 1 calc R . .
C7 C 0.5967(2) 0.32296(18) 0.88241(10) 0.0443(6) Uani 1 1 d . . .
H7A H 0.5800 0.3431 0.8453 0.053 Uiso 1 1 calc R . .
H7B H 0.6782 0.3510 0.8933 0.053 Uiso 1 1 calc R . .
C8 C 0.4912(2) 0.36369(16) 0.91905(9) 0.0386(5) Uani 1 1 d . . .
C9 C 0.3646(2) 0.30749(16) 0.90565(9) 0.0387(5) Uani 1 1 d . . .
H9 H 0.3475 0.3226 0.8674 0.046 Uiso 1 1 calc R . .
C10 C 0.3733(2) 0.19354(16) 0.90762(10) 0.0403(5) Uani 1 1 d . . .
C11 C 0.2492(2) 0.35055(16) 0.93662(10) 0.0437(6) Uani 1 1 d . . .
H11A H 0.1719 0.3160 0.9260 0.052 Uiso 1 1 calc R . .
H11B H 0.2616 0.3407 0.9753 0.052 Uiso 1 1 calc R . .
C12 C 0.2311(2) 0.45854(16) 0.92568(10) 0.0418(5) Uani 1 1 d . . .
H12 H 0.2154 0.4683 0.8868 0.050 Uiso 1 1 calc R . .
C13 C 0.3520(2) 0.51305(16) 0.94189(9) 0.0396(5) Uani 1 1 d . . .
H13 H 0.3704 0.4951 0.9796 0.048 Uiso 1 1 calc R . .
C14 C 0.4664(2) 0.47483(16) 0.90698(10) 0.0409(5) Uani 1 1 d . . .
C15 C 0.5712(2) 0.54756(18) 0.92504(12) 0.0524(7) Uani 1 1 d . . .
H15A H 0.6042 0.5306 0.9607 0.063 Uiso 1 1 calc R . .
H15B H 0.6418 0.5483 0.8993 0.063 Uiso 1 1 calc R . .
C16 C 0.5033(3) 0.64638(18) 0.92644(12) 0.0544(7) Uani 1 1 d . . .
H16A H 0.5120 0.6792 0.8917 0.065 Uiso 1 1 calc R . .
H16B H 0.5401 0.6875 0.9545 0.065 Uiso 1 1 calc R . .
C17 C 0.3594(2) 0.62544(16) 0.93884(10) 0.0454(6) Uani 1 1 d . . .
H17 H 0.3101 0.6457 0.9069 0.054 Uiso 1 1 calc R . .
C18 C 0.5356(2) 0.35080(18) 0.97881(10) 0.0481(6) Uani 1 1 d . . .
H18A H 0.6076 0.3927 0.9857 0.072 Uiso 1 1 calc R . .
H18B H 0.5603 0.2843 0.9848 0.072 Uiso 1 1 calc R . .
H18C H 0.4665 0.3675 1.0029 0.072 Uiso 1 1 calc R . .
C19 C 0.3911(3) 0.15393(18) 0.96574(10) 0.0474(6) Uani 1 1 d . . .
H19A H 0.3554 0.0896 0.9681 0.071 Uiso 1 1 calc R . .
H19B H 0.3481 0.1960 0.9910 0.071 Uiso 1 1 calc R . .
H19C H 0.4810 0.1516 0.9743 0.071 Uiso 1 1 calc R . .
C20 C 0.3084(3) 0.68508(17) 0.98786(11) 0.0490(6) Uani 1 1 d . . .
C21 C 0.3293(3) 0.79406(18) 0.97646(13) 0.0668(8) Uani 1 1 d . . .
H21A H 0.2833 0.8320 1.0029 0.100 Uiso 1 1 calc R . .
H21B H 0.2983 0.8094 0.9407 0.100 Uiso 1 1 calc R . .
H21C H 0.4192 0.8089 0.9787 0.100 Uiso 1 1 calc R . .
C22 C 0.3684(3) 0.6541(2) 1.04163(11) 0.0591(7) Uani 1 1 d . . .
H22A H 0.3485 0.5859 1.0477 0.071 Uiso 1 1 calc R . .
H22B H 0.4609 0.6597 1.0385 0.071 Uiso 1 1 calc R . .
C23 C 0.3254(4) 0.7117(2) 1.09103(12) 0.0696(8) Uani 1 1 d . . .
H23A H 0.3564 0.7781 1.0877 0.083 Uiso 1 1 calc R . .
H23B H 0.2323 0.7139 1.0916 0.083 Uiso 1 1 calc R . .
C24 C 0.3721(3) 0.6701(2) 1.14394(13) 0.0714(8) Uani 1 1 d . . .
H24 H 0.4433 0.6293 1.1420 0.086 Uiso 1 1 calc R . .
C25 C 0.3242(3) 0.6846(3) 1.19255(13) 0.0744(9) Uani 1 1 d . . .
C26 C 0.3781(5) 0.6365(3) 1.24290(16) 0.1073(14) Uani 1 1 d . . .
H26A H 0.4503 0.5967 1.2331 0.161 Uiso 1 1 calc R . .
H26B H 0.3132 0.5965 1.2593 0.161 Uiso 1 1 calc R . .
H26C H 0.4050 0.6856 1.2682 0.161 Uiso 1 1 calc R . .
C27 C 0.2096(4) 0.7463(3) 1.20297(16) 0.1107(14) Uani 1 1 d . . .
H27A H 0.1704 0.7637 1.1690 0.166 Uiso 1 1 calc R . .
H27B H 0.2353 0.8043 1.2219 0.166 Uiso 1 1 calc R . .
H27C H 0.1492 0.7108 1.2248 0.166 Uiso 1 1 calc R . .
C28 C 0.5469(3) -0.01130(19) 0.89897(12) 0.0579(7) Uani 1 1 d . . .
H28A H 0.5674 -0.0751 0.8855 0.087 Uiso 1 1 calc R . .
H28B H 0.4848 -0.0167 0.9277 0.087 Uiso 1 1 calc R . .
H28C H 0.6233 0.0191 0.9127 0.087 Uiso 1 1 calc R . .
C29 C 0.5729(3) 0.0325(2) 0.80180(12) 0.0661(8) Uani 1 1 d . . .
H29A H 0.5556 0.0823 0.7754 0.099 Uiso 1 1 calc R . .
H29B H 0.5521 -0.0301 0.7868 0.099 Uiso 1 1 calc R . .
H29C H 0.6622 0.0341 0.8114 0.099 Uiso 1 1 calc R . .
C30 C 0.4438(3) 0.49460(18) 0.84597(10) 0.0502(6) Uani 1 1 d . . .
H30A H 0.5247 0.4949 0.8273 0.075 Uiso 1 1 calc R . .
H30B H 0.4027 0.5567 0.8416 0.075 Uiso 1 1 calc R . .
H30C H 0.3900 0.4444 0.8311 0.075 Uiso 1 1 calc R . .
C31 C 0.2923(4) -0.1280(2) 0.79019(14) 0.0711(9) Uani 1 1 d . . .
C32 C 0.2997(4) -0.2361(2) 0.79228(16) 0.0928(11) Uani 1 1 d . A .
H32A H 0.2915 -0.2620 0.7562 0.139 Uiso 1 1 calc R . .
H32B H 0.2314 -0.2607 0.8146 0.139 Uiso 1 1 calc R . .
H32C H 0.3808 -0.2553 0.8074 0.139 Uiso 1 1 calc R . .
C33 C 0.8280(3) 0.1765(3) 0.86551(14) 0.0764(9) Uani 1 1 d . . .
C34 C 0.9194(3) 0.1477(3) 0.82159(17) 0.1024(14) Uani 1 1 d . B .
H34A H 1.0059 0.1545 0.8345 0.154 Uiso 1 1 calc R . .
H34B H 0.9069 0.1890 0.7905 0.154 Uiso 1 1 calc R . .
H34C H 0.9041 0.0811 0.8115 0.154 Uiso 1 1 calc R . .
C35 C 0.0034(3) 0.4922(3) 0.92635(13) 0.0741(8) Uani 1 1 d DU D .
H35A H -0.0649 0.5112 0.9510 0.089 Uiso 1 1 calc R . .
H35B H -0.0139 0.4258 0.9149 0.089 Uiso 1 1 calc RD . .
C36 C -0.0027(4) 0.5542(4) 0.87918(16) 0.1036(12) Uani 1 1 d DU . .
H36 H 0.0324 0.6157 0.8848 0.124 Uiso 0.60 1 calc PR C 1
H36' H 0.0243 0.6203 0.8737 0.124 Uiso 0.40 1 d PR C 2
C37 C -0.0465(8) 0.5416(6) 0.8313(3) 0.120(2) Uani 0.70 1 d PU D 1
H37A H -0.0835 0.4824 0.8217 0.144 Uiso 0.60 1 calc PR D 1
H37B H -0.0414 0.5917 0.8059 0.144 Uiso 0.60 1 calc PR D 1
C37' C -0.0635(16) 0.4785(12) 0.8423(5) 0.115(4) Uani 0.30 1 d PDU D 2
H37C H -0.0855 0.4948 0.8068 0.138 Uiso 0.40 1 calc PR D 2

loop_
_atom_site_aniso_label
_atom_site_aniso_U_11
_atom_site_aniso_U_22
_atom_site_aniso_U_33
_atom_site_aniso_U_23
_atom_site_aniso_U_13
_atom_site_aniso_U_12
O1 0.0736(13) 0.0419(10) 0.0583(11) -0.0073(8) -0.0162(9) 0.0026(9)
O3 0.0336(9) 0.0688(12) 0.0476(9) -0.0050(8) -0.0004(7) 0.0095(8)
O2 0.159(10) 0.069(3) 0.069(5) -0.006(4) -0.049(4) 0.008(5)
O4 0.062(3) 0.134(5) 0.069(3) -0.025(4) -0.025(2) 0.025(4)
O2' 0.100(9) 0.099(6) 0.082(9) -0.008(7) -0.048(6) 0.007(6)
O4' 0.070(6) 0.194(12) 0.076(5) -0.010(9) -0.026(4) 0.059(9)
O5 0.0362(8) 0.0493(10) 0.0628(10) -0.0085(8) 0.0093(7) 0.0021(7)
O6 0.0467(11) 0.0533(11) 0.0794(13) -0.0171(10) 0.0048(9) -0.0001(8)
C1 0.0413(14) 0.0437(13) 0.0609(16) 0.0005(12) -0.0019(12) -0.0002(11)
C2 0.0480(16) 0.0472(14) 0.0736(19) -0.0032(13) -0.0046(14) -0.0024(12)
C3 0.0604(17) 0.0436(14) 0.0493(15) 0.0008(11) -0.0099(12) 0.0021(12)
C4 0.0494(15) 0.0487(15) 0.0453(14) -0.0033(11) -0.0019(12) 0.0024(12)
C5 0.0395(13) 0.0438(13) 0.0374(12) 0.0012(10) -0.0029(10) 0.0038(10)
C6 0.0346(13) 0.0523(14) 0.0385(13) -0.0039(10) 0.0019(10) 0.0063(10)
C7 0.0333(13) 0.0550(14) 0.0447(14) -0.0013(11) 0.0023(10) -0.0030(11)
C8 0.0322(12) 0.0450(13) 0.0386(12) -0.0026(10) 0.0005(10) -0.0035(10)
C9 0.0357(12) 0.0410(12) 0.0394(12) 0.0003(10) -0.0022(10) 0.0000(10)
C10 0.0341(12) 0.0406(12) 0.0461(13) 0.0018(10) 0.0004(10) -0.0003(10)
C11 0.0348(13) 0.0442(13) 0.0521(14) -0.0027(11) 0.0028(10) -0.0031(11)
C12 0.0350(13) 0.0426(12) 0.0477(14) -0.0029(10) 0.0049(10) -0.0013(10)
C13 0.0376(13) 0.0408(13) 0.0405(12) -0.0010(10) 0.0041(10) -0.0027(10)
C14 0.0370(13) 0.0439(13) 0.0416(13) 0.0008(10) 0.0037(10) -0.0032(10)
C15 0.0433(15) 0.0511(15) 0.0629(17) -0.0048(12) 0.0068(12) -0.0114(12)
C16 0.0519(16) 0.0494(15) 0.0620(16) -0.0044(12) 0.0110(13) -0.0130(12)
C17 0.0451(14) 0.0429(13) 0.0482(14) -0.0006(10) 0.0012(11) -0.0045(11)
C18 0.0438(14) 0.0531(14) 0.0474(14) -0.0016(12) -0.0046(11) -0.0009(11)
C19 0.0486(15) 0.0458(13) 0.0479(14) 0.0050(11) 0.0016(11) 0.0036(11)
C20 0.0462(15) 0.0426(13) 0.0583(15) -0.0043(11) 0.0021(12) -0.0021(11)
C21 0.076(2) 0.0476(16) 0.077(2) -0.0062(13) 0.0042(16) -0.0046(14)
C22 0.0624(17) 0.0543(15) 0.0605(17) -0.0078(13) -0.0011(14) -0.0024(13)
C23 0.090(2) 0.0599(17) 0.0585(18) -0.0138(14) -0.0050(17) 0.0056(15)
C24 0.078(2) 0.0710(19) 0.066(2) -0.0128(16) -0.0070(16) 0.0064(16)
C25 0.076(2) 0.085(2) 0.062(2) -0.0121(17) -0.0077(17) -0.0055(18)
C26 0.118(3) 0.135(4) 0.069(2) 0.002(2) -0.015(2) -0.002(3)
C27 0.107(3) 0.146(4) 0.079(3) -0.021(3) 0.006(2) 0.027(3)
C28 0.0579(16) 0.0501(15) 0.0657(18) 0.0000(13) -0.0081(13) 0.0105(12)
C29 0.0707(19) 0.0586(17) 0.0690(19) -0.0213(15) 0.0096(15) 0.0010(14)
C30 0.0555(16) 0.0499(15) 0.0451(15) 0.0020(11) 0.0075(12) 0.0007(12)
C31 0.086(2) 0.0580(19) 0.069(2) -0.0093(15) -0.0204(18) -0.0015(17)
C32 0.125(3) 0.0585(19) 0.094(3) -0.0207(18) -0.023(2) -0.010(2)
C33 0.0404(17) 0.120(3) 0.069(2) -0.008(2) -0.0052(15) 0.0176(18)
C34 0.0438(19) 0.160(4) 0.103(3) -0.027(3) 0.0073(17) 0.021(2)
C35 0.0384(13) 0.102(2) 0.0822(19) 0.0046(15) 0.0039(12) 0.0192(16)
C36 0.080(2) 0.143(3) 0.087(2) 0.0189(18) -0.0043(17) 0.034(2)
C37 0.118(5) 0.157(6) 0.085(2) 0.007(3) -0.009(3) 0.056(5)
C37' 0.091(8) 0.167(8) 0.088(5) 0.012(6) -0.017(6) 0.029(7)

loop_
_atom_type_symbol
_atom_type_description
_atom_type_scat_dispersion_real
_atom_type_scat_dispersion_imag
_atom_type_scat_source
C C 0.0033 0.0016 'International Tables Vol C Tables 4.2.6.8 and 6.1.1.4'
H H 0.0000 0.0000 'International Tables Vol C Tables 4.2.6.8 and 6.1.1.4'
O O 0.0106 0.0060 'International Tables Vol C Tables 4.2.6.8 and 6.1.1.4'

loop_
_geom_angle_atom_site_label_1
_geom_angle_atom_site_label_2
_geom_angle_atom_site_label_3
_geom_angle
C31 O1 C3 118.8(2)
C33 O3 C6 118.5(2)
C35 O5 C12 114.67(19)
C20 O6 H6 109.5
C2 C1 C10 113.22(19)
C2 C1 H1A 108.9
C10 C1 H1A 108.9
C2 C1 H1B 108.9
C10 C1 H1B 108.9
H1A C1 H1B 107.7
C3 C2 C1 109.8(2)
C3 C2 H2A 109.7
C1 C2 H2A 109.7
C3 C2 H2B 109.7
C1 C2 H2B 109.7
H2A C2 H2B 108.2
O1 C3 C2 107.8(2)
O1 C3 C4 107.4(2)
C2 C3 C4 116.7(2)
O1 C3 H3 108.2
C2 C3 H3 108.2
C4 C3 H3 108.2
C29 C4 C3 105.1(2)
C29 C4 C28 107.8(2)
C3 C4 C28 111.9(2)
C29 C4 C5 111.3(2)
C3 C4 C5 106.57(19)
C28 C4 C5 113.8(2)
C6 C5 C4 116.26(19)
C6 C5 C10 108.22(18)
C4 C5 C10 116.06(18)
C6 C5 H5 105.0
C4 C5 H5 105.0
C10 C5 H5 105.0
O3 C6 C7 106.02(18)
O3 C6 C5 109.75(18)
C7 C6 C5 111.60(19)
O3 C6 H6A 109.8
C7 C6 H6A 109.8
C5 C6 H6A 109.8
C6 C7 C8 113.84(19)
C6 C7 H7A 108.8
C8 C7 H7A 108.8
C6 C7 H7B 108.8
C8 C7 H7B 108.8
H7A C7 H7B 107.7
C7 C8 C18 107.62(19)
C7 C8 C9 107.58(18)
C18 C8 C9 113.30(19)
C7 C8 C14 111.16(19)
C18 C8 C14 109.75(18)
C9 C8 C14 107.45(17)
C11 C9 C8 111.38(18)
C11 C9 C10 114.35(18)
C8 C9 C10 115.94(18)
C11 C9 H9 104.6
C8 C9 H9 104.6
C10 C9 H9 104.6
C1 C10 C19 107.16(19)
C1 C10 C9 107.83(18)
C19 C10 C9 112.81(19)
C1 C10 C5 107.53(19)
C19 C10 C5 114.45(18)
C9 C10 C5 106.77(18)
C12 C11 C9 112.54(19)
C12 C11 H11A 109.1
C9 C11 H11A 109.1
C12 C11 H11B 109.1
C9 C11 H11B 109.1
H11A C11 H11B 107.8
O5 C12 C13 111.14(18)
O5 C12 C11 108.90(18)
C13 C12 C11 109.41(19)
O5 C12 H12 109.1
C13 C12 H12 109.1
C11 C12 H12 109.1
C12 C13 C17 121.4(2)
C12 C13 C14 108.85(18)
C17 C13 C14 105.69(18)
C12 C13 H13 106.7
C17 C13 H13 106.7
C14 C13 H13 106.7
C30 C14 C15 105.9(2)
C30 C14 C13 111.1(2)
C15 C14 C13 99.45(18)
C30 C14 C8 112.24(19)
C15 C14 C8 117.1(2)
C13 C14 C8 110.30(18)
C16 C15 C14 104.6(2)
C16 C15 H15A 110.8
C14 C15 H15A 110.8
C16 C15 H15B 110.8
C14 C15 H15B 110.8
H15A C15 H15B 108.9
C15 C16 C17 106.61(19)
C15 C16 H16A 110.4
C17 C16 H16A 110.4
C15 C16 H16B 110.4
C17 C16 H16B 110.4
H16A C16 H16B 108.6
C13 C17 C20 118.1(2)
C13 C17 C16 104.01(19)
C20 C17 C16 112.6(2)
C13 C17 H17 107.2
C20 C17 H17 107.2
C16 C17 H17 107.2
C8 C18 H18A 109.5
C8 C18 H18B 109.5
H18A C18 H18B 109.5
C8 C18 H18C 109.5
H18A C18 H18C 109.5
H18B C18 H18C 109.5
C10 C19 H19A 109.5
C10 C19 H19B 109.5
H19A C19 H19B 109.5
C10 C19 H19C 109.5
H19A C19 H19C 109.5
H19B C19 H19C 109.5
O6 C20 C22 108.9(2)
O6 C20 C21 103.9(2)
C22 C20 C21 111.8(2)
O6 C20 C17 110.1(2)
C22 C20 C17 112.8(2)
C21 C20 C17 108.9(2)
C20 C21 H21A 109.5
C20 C21 H21B 109.5
H21A C21 H21B 109.5
C20 C21 H21C 109.5
H21A C21 H21C 109.5
H21B C21 H21C 109.5
C23 C22 C20 115.4(2)
C23 C22 H22A 108.4
C20 C22 H22A 108.4
C23 C22 H22B 108.4
C20 C22 H22B 108.4
H22A C22 H22B 107.5
C24 C23 C22 113.6(3)
C24 C23 H23A 108.8
C22 C23 H23A 108.8
C24 C23 H23B 108.8
C22 C23 H23B 108.8
H23A C23 H23B 107.7
C25 C24 C23 127.5(3)
C25 C24 H24 116.2
C23 C24 H24 116.2
C24 C25 C27 123.4(3)
C24 C25 C26 122.7(3)
C27 C25 C26 114.0(3)
C25 C26 H26A 109.5
C25 C26 H26B 109.5
H26A C26 H26B 109.5
C25 C26 H26C 109.5
H26A C26 H26C 109.5
H26B C26 H26C 109.5
C25 C27 H27A 109.5
C25 C27 H27B 109.5
H27A C27 H27B 109.5
C25 C27 H27C 109.5
H27A C27 H27C 109.5
H27B C27 H27C 109.5
C4 C28 H28A 109.5
C4 C28 H28B 109.5
H28A C28 H28B 109.5
C4 C28 H28C 109.5
H28A C28 H28C 109.5
H28B C28 H28C 109.5
C4 C29 H29A 109.5
C4 C29 H29B 109.5
H29A C29 H29B 109.5
C4 C29 H29C 109.5
H29A C29 H29C 109.5
H29B C29 H29C 109.5
C14 C30 H30A 109.5
C14 C30 H30B 109.5
H30A C30 H30B 109.5
C14 C30 H30C 109.5
H30A C30 H30C 109.5
H30B C30 H30C 109.5
O2 C31 O2' 33.3(7)
O2 C31 O1 124.1(6)
O2' C31 O1 117.5(8)
O2 C31 C32 123.5(6)
O2' C31 C32 125.6(9)
O1 C31 C32 111.1(3)
C31 C32 H32A 109.5
C31 C32 H32B 109.5
H32A C32 H32B 109.5
C31 C32 H32C 109.5
H32A C32 H32C 109.5
H32B C32 H32C 109.5
O4 C33 O4' 39.0(6)
O4 C33 O3 121.7(5)
O4' C33 O3 121.7(7)
O4 C33 C34 124.9(5)
O4' C33 C34 119.7(7)
O3 C33 C34 111.2(3)
C33 C34 H34A 109.5
C33 C34 H34B 109.5
H34A C34 H34B 109.5
C33 C34 H34C 109.5
H34A C34 H34C 109.5
H34B C34 H34C 109.5
O5 C35 C36 116.4(3)
O5 C35 H35A 108.2
C36 C35 H35A 108.2
O5 C35 H35B 108.2
C36 C35 H35B 108.2
H35A C35 H35B 107.3
C37 C36 C35 132.9(6)
C37 C36 C37' 37.4(6)
C35 C36 C37' 95.5(7)
C37 C36 H36 113.6
C35 C36 H36 113.6
C37' C36 H36 150.9
C37 C36 H36' 95.9
C35 C36 H36' 131.2
C37' C36 H36' 133.3
H36 C36 H36' 17.7
C36 C37 H37A 120.0
C36 C37 H37B 120.0
H37A C37 H37B 120.0
C36 C37' H37C 120.0
C36 C37' H37D 120.0
H37C C37' H37D 120.0

loop_
_geom_bond_atom_site_label_1
_geom_bond_atom_site_label_2
_geom_bond_distance
O1 C31 1.325(3)
O1 C3 1.464(3)
O3 C33 1.323(3)
O3 C6 1.455(3)
O2 C31 1.217(11)
O4 C33 1.229(9)
O2' C31 1.239(17)
O4' C33 1.231(14)
O5 C35 1.430(3)
O5 C12 1.440(3)
O6 C20 1.434(3)
O6 H6 0.8200
C1 C2 1.531(4)
C1 C10 1.536(3)
C1 H1A 0.9700
C1 H1B 0.9700
C2 C3 1.499(4)
C2 H2A 0.9700
C2 H2B 0.9700
C3 C4 1.535(4)
C3 H3 0.9800
C4 C29 1.535(4)
C4 C28 1.534(4)
C4 C5 1.578(3)
C5 C6 1.536(3)
C5 C10 1.581(3)
C5 H5 0.9800
C6 C7 1.525(3)
C6 H6A 0.9800
C7 C8 1.528(3)
C7 H7A 0.9700
C7 H7B 0.9700
C8 C18 1.552(3)
C8 C9 1.563(3)
C8 C14 1.575(3)
C9 C11 1.541(3)
C9 C10 1.567(3)
C9 H9 0.9800
C10 C19 1.541(3)
C11 C12 1.518(3)
C11 H11A 0.9700
C11 H11B 0.9700
C12 C13 1.517(3)
C12 H12 0.9800
C13 C17 1.546(3)
C13 C14 1.560(3)
C13 H13 0.9800
C14 C30 1.543(3)
C14 C15 1.545(3)
C15 C16 1.530(4)
C15 H15A 0.9700
C15 H15B 0.9700
C16 C17 1.556(4)
C16 H16A 0.9700
C16 H16B 0.9700
C17 C20 1.551(3)
C17 H17 0.9800
C18 H18A 0.9600
C18 H18B 0.9600
C18 H18C 0.9600
C19 H19A 0.9600
C19 H19B 0.9600
C19 H19C 0.9600
C20 C22 1.523(4)
C20 C21 1.537(3)
C21 H21A 0.9600
C21 H21B 0.9600
C21 H21C 0.9600
C22 C23 1.517(4)
C22 H22A 0.9700
C22 H22B 0.9700
C23 C24 1.502(4)
C23 H23A 0.9700
C23 H23B 0.9700
C24 C25 1.311(4)
C24 H24 0.9300
C25 C27 1.485(5)
C25 C26 1.512(5)
C26 H26A 0.9600
C26 H26B 0.9600
C26 H26C 0.9600
C27 H27A 0.9600
C27 H27B 0.9600
C27 H27C 0.9600
C28 H28A 0.9600
C28 H28B 0.9600
C28 H28C 0.9600
C29 H29A 0.9600
C29 H29B 0.9600
C29 H29C 0.9600
C30 H30A 0.9600
C30 H30B 0.9600
C30 H30C 0.9600
C31 C32 1.487(4)
C32 H32A 0.9600
C32 H32B 0.9600
C32 H32C 0.9600
C33 C34 1.493(5)
C34 H34A 0.9600
C34 H34B 0.9600
C34 H34C 0.9600
C35 C36 1.440(5)
C35 H35A 0.9700
C35 H35B 0.9700
C36 C37 1.276(7)
C36 C37' 1.517(13)
C36 H36 0.9300
C36 H36' 0.9600
C37 H37A 0.9300
C37 H37B 0.9300
C37' H37C 0.9300
C37' H37D 0.9300

loop_
_geom_hbond_atom_site_label_D
_geom_hbond_atom_site_label_H
_geom_hbond_atom_site_label_A
_geom_hbond_distance_DH
_geom_hbond_distance_HA
_geom_hbond_distance_DA
_geom_hbond_angle_DHA
O6 H6 O5 0.82 1.90 2.711(2) 169.4

loop_
_geom_torsion_atom_site_label_1
_geom_torsion_atom_site_label_2
_geom_torsion_atom_site_label_3
_geom_torsion_atom_site_label_4
_geom_torsion
C10 C1 C2 C3 -57.7(3)
C31 O1 C3 C2 93.6(3)
C31 O1 C3 C4 -139.8(3)
C1 C2 C3 O1 178.0(2)
C1 C2 C3 C4 57.1(3)
O1 C3 C4 C29 68.5(3)
C2 C3 C4 C29 -170.5(2)
O1 C3 C4 C28 -48.3(3)
C2 C3 C4 C28 72.8(3)
O1 C3 C4 C5 -173.23(18)
C2 C3 C4 C5 -52.2(3)
C29 C4 C5 C6 -66.6(3)
C3 C4 C5 C6 179.3(2)
C28 C4 C5 C6 55.4(3)
C29 C4 C5 C10 164.4(2)
C3 C4 C5 C10 50.3(3)
C28 C4 C5 C10 -73.5(3)
C33 O3 C6 C7 93.9(3)
C33 O3 C6 C5 -145.4(3)
C4 C5 C6 O3 48.5(3)
C10 C5 C6 O3 -178.86(17)
C4 C5 C6 C7 165.68(19)
C10 C5 C6 C7 -61.6(2)
O3 C6 C7 C8 178.87(18)
C5 C6 C7 C8 59.4(3)
C6 C7 C8 C18 71.0(2)
C6 C7 C8 C9 -51.4(3)
C6 C7 C8 C14 -168.79(19)
C7 C8 C9 C11 -174.32(19)
C18 C8 C9 C11 66.9(2)
C14 C8 C9 C11 -54.5(2)
C7 C8 C9 C10 52.6(3)
C18 C8 C9 C10 -66.2(3)
C14 C8 C9 C10 172.39(19)
C2 C1 C10 C19 -68.4(3)
C2 C1 C10 C9 169.9(2)
C2 C1 C10 C5 55.1(3)
C11 C9 C10 C1 55.7(3)
C8 C9 C10 C1 -172.58(19)
C11 C9 C10 C19 -62.4(3)
C8 C9 C10 C19 69.3(2)
C11 C9 C10 C5 171.03(18)
C8 C9 C10 C5 -57.3(2)
C6 C5 C10 C1 174.1(2)
C4 C5 C10 C1 -53.1(3)
C6 C5 C10 C19 -67.0(2)
C4 C5 C10 C19 65.8(3)
C6 C5 C10 C9 58.6(2)
C4 C5 C10 C9 -168.58(18)
C8 C9 C11 C12 56.1(3)
C10 C9 C11 C12 -170.07(19)
C35 O5 C12 C13 145.6(2)
C35 O5 C12 C11 -93.8(3)
C9 C11 C12 O5 179.86(18)
C9 C11 C12 C13 -58.5(3)
O5 C12 C13 C17 -55.8(3)
C11 C12 C13 C17 -176.1(2)
O5 C12 C13 C14 -178.70(18)
C11 C12 C13 C14 61.0(2)
C12 C13 C14 C30 62.2(2)
C17 C13 C14 C30 -69.7(2)
C12 C13 C14 C15 173.43(19)
C17 C13 C14 C15 41.6(2)
C12 C13 C14 C8 -62.9(2)
C17 C13 C14 C8 165.22(18)
C7 C8 C14 C30 51.6(2)
C18 C8 C14 C30 170.5(2)
C9 C8 C14 C30 -65.9(2)
C7 C8 C14 C15 -71.2(3)
C18 C8 C14 C15 47.7(3)
C9 C8 C14 C15 171.3(2)
C7 C8 C14 C13 176.04(19)
C18 C8 C14 C13 -65.0(2)
C9 C8 C14 C13 58.6(2)
C30 C14 C15 C16 72.9(2)
C13 C14 C15 C16 -42.4(2)
C8 C14 C15 C16 -161.1(2)
C14 C15 C16 C17 28.4(3)
C12 C13 C17 C20 85.1(3)
C14 C13 C17 C20 -150.6(2)
C12 C13 C17 C16 -149.3(2)
C14 C13 C17 C16 -24.9(3)
C15 C16 C17 C13 -2.0(3)
C15 C16 C17 C20 127.1(2)
C13 C17 C20 O6 -68.3(3)
C16 C17 C20 O6 170.3(2)
C13 C17 C20 C22 53.6(3)
C16 C17 C20 C22 -67.8(3)
C13 C17 C20 C21 178.3(2)
C16 C17 C20 C21 57.0(3)
O6 C20 C22 C23 -59.2(3)
C21 C20 C22 C23 55.2(3)
C17 C20 C22 C23 178.3(2)
C20 C22 C23 C24 171.9(3)
C22 C23 C24 C25 -158.9(3)
C23 C24 C25 C27 0.9(6)
C23 C24 C25 C26 178.5(3)
C3 O1 C31 O2 16.5(7)
C3 O1 C31 O2' -21.7(9)
C3 O1 C31 C32 -176.4(3)
C6 O3 C33 O4 -17.9(7)
C6 O3 C33 O4' 28.3(9)
C6 O3 C33 C34 178.2(3)
C12 O5 C35 C36 -62.6(4)
O5 C35 C36 C37 136.5(6)
O5 C35 C36 C37' 134.4(7)
